data_7158311
loop_
_publ_author_name
'Zeng, Wenlei'
'Yu, Aimin'
'Meng, Xiangtai'

_publ_section_title
;
 Catalyst-controlled switchable [4 + 1], [4 + 3] and [3 + 2] domino
 reactions of azadienes and MBH carbonates: diverse synthesis of
 benzothiophene fused derivatives.
;
_journal_issue 40
_journal_name_full 'Organic &amp; biomolecular chemistry'
_journal_page_first 8783
_journal_page_last 8788
_journal_paper_doi 10.1039/d1ob01702k
_journal_volume 19
_journal_year 2021
_chemical_formula_moiety 'C36 H29 Cl N2 O7 S2'
_chemical_formula_sum 'C36 H29 Cl N2 O7 S2'
_chemical_formula_weight 701.18
_space_group_crystal_system triclinic
_space_group_IT_number 2
_space_group_name_Hall '-P 1'
_space_group_name_H-M_alt 'P -1'
_atom_sites_solution_hydrogens geom
_audit_creation_date 2020-07-04
_audit_creation_method
;
Olex2 1.2
(compiled 2018.05.29 svn.r3508 for OlexSys, GUI svn.r5506)
;
_audit_update_record
;
2021-06-27 deposited with the CCDC.	2021-09-20 downloaded from the CCDC.
;
_cell_angle_alpha 86.651(2)
_cell_angle_beta 78.773(2)
_cell_angle_gamma 67.019(2)
_cell_formula_units_Z 2
_cell_length_a 10.8359(2)
_cell_length_b 11.1243(3)
_cell_length_c 17.4373(4)
_cell_measurement_reflns_used 11866
_cell_measurement_temperature 293(2)
_cell_measurement_theta_max 67.2520
_cell_measurement_theta_min 2.6050
_cell_volume 1897.71(8)
_computing_cell_refinement 'CrysAlisPro 1.171.41.43a (Rigaku OD, 2019)'
_computing_data_collection 'CrysAlisPro 1.171.41.43a (Rigaku OD, 2019)'
_computing_data_reduction 'CrysAlisPro 1.171.41.43a (Rigaku OD, 2019)'
_computing_molecular_graphics 'Olex2 (Dolomanov et al., 2009)'
_computing_publication_material 'Olex2 (Dolomanov et al., 2009)'
_computing_structure_refinement 'ShelXL (Sheldrick, 2015)'
_computing_structure_solution 'SHELXT 2014/5 (Sheldrick, 2014)'
_diffrn_ambient_temperature 293(2)
_diffrn_detector 'Hybrid Pixel Array Detector'
_diffrn_detector_area_resol_mean 10.0000
_diffrn_measured_fraction_theta_full 0.959
_diffrn_measured_fraction_theta_max 0.957
_diffrn_measurement_details
;
List of Runs (angles in degrees, time in seconds):

  # Type    Start    End  Width  t~exp~   \w     \q     \k     \f   Frames
#--------------------------------------------------------------------------
  1  \w     35.00  83.00   0.50    0.50    --   40.70  79.00 121.00   96
  2  \w     88.00 129.00   0.50    0.50    --   40.70  79.00 121.00   82
  3  \w      5.00  31.00   0.50    0.50    --   93.40 -79.00  -2.00   52
  4  \w     70.00 183.00   0.50    0.50    --   93.40  79.00 121.00  226
  5  \w     12.00  39.00   0.50    0.50    --   40.70 -77.00  30.00   54
  6  \w    -48.00  13.00   0.50    0.50    --   40.70 -54.00-150.00  122
  7  \w    -46.00  65.00   0.50    0.50    --   40.70 -65.00  60.00  222
  8  \w    -26.00  -1.00   0.50    0.50    --   40.70 -65.00-120.00   50
  9  \w      8.00  73.00   0.50    0.50    --   40.70  54.00-120.00  130
 10  \w     34.00  68.00   0.50    0.50    --   40.70 -82.00-150.00   68
 11  \w    -42.00  63.00   0.50    0.50    --   40.70 -82.00 -30.00  210
 12  \w    -43.00 -18.00   0.50    0.50    --   40.70 -82.00  30.00   50
 13  \w     36.00  61.00   0.50    0.50    --   40.70 -43.00  30.00   50
 14  \w      7.00  37.00   0.50    0.50    --   40.70 -65.00-120.00   60
 15  \w     38.00  67.00   0.50    0.50    --   40.70 -82.00  90.00   58
 16  \w     82.00 120.00   0.50    0.50    --   40.70  54.00-120.00   76
 17  \w     21.00  46.00   0.50    0.50    --   40.70 -43.00 -90.00   50
 18  \w    -46.00  -1.00   0.50    0.50    --   40.70 -43.00 -90.00   90
 19  \w     28.00  54.00   0.50    0.50    --   40.70 -79.00  -2.00   52
 20  \w    -44.00  12.00   0.50    0.50    --   40.70 -79.00  -2.00  112
 21  \w      4.00  29.00   0.50    0.50    --   40.70 -82.00-150.00   50
 22  \w     -5.00  66.00   0.50    0.50    --   40.70 -82.00  30.00  142
 23  \w    -14.00  68.00   0.50    0.50    --   40.70 -82.00-180.00  164
 24  \w    -46.00 -21.00   0.50    0.50    --   40.70 -82.00-150.00   50
 25  \w     46.00  71.00   0.50    0.50    --   40.70 -54.00-150.00   50
 26  \w      4.00 120.00   0.50    0.50    --   93.40 -82.00-180.00  232
 27  \w     48.00  99.00   0.50    0.50    --   93.40 -82.00  60.00  102
 28  \w    106.00 183.00   0.50    0.50    --   93.40  42.00   0.00  154
 29  \w      6.00 121.00   0.50    0.50    --   93.40 -82.00 -60.00  230
 30  \w      4.00  92.00   0.50    0.50    --   93.40 -50.00  30.00  176
 31  \w     70.00  96.00   0.50    0.50    --   93.40  42.00   0.00   52
 32  \w      9.00  95.00   0.50    0.50    --   93.40 -68.00-180.00  172
 33  \w      4.00 118.00   0.50    0.50    --   93.40 -82.00 150.00  228
 34  \w     78.00 104.00   0.50    0.50    --   93.40 -82.00-120.00   52
 35  \w    110.00 136.00   0.50    0.50    --   93.40  68.00  60.00   52
 36  \w     76.00 102.00   0.50    0.50    --   93.40 -82.00  30.00   52
 37  \w     29.00  94.00   0.50    0.50    --   93.40 -82.00 -90.00  130
 38  \w     60.00 174.00   0.50    0.50    --   93.40  50.00  90.00  228
 39  \w     60.00 103.00   0.50    0.50    --   93.40 -82.00 -30.00   86
 40  \w    158.00 183.00   0.50    0.50    --   93.40  82.00  90.00   50
 41  \w    110.00 169.00   0.50    0.50    --   93.40  33.00  60.00  118
 42  \w    114.00 140.00   0.50    0.50    --   93.40  68.00 -60.00   52
 43  \w     66.00 173.00   0.50    0.50    --   93.40  82.00 150.00  214
 44  \w      5.00  95.00   0.50    0.50    --   93.40 -42.00-180.00  180
 45  \w     81.00 123.00   0.50    0.50    --   93.40  82.00  90.00   84
 46  \w     74.00  99.00   0.50    0.50    --   93.40 -82.00-150.00   50
 47  \w     59.00  84.00   0.50    0.50    --   93.40 -82.00   0.00   50
 48  \w     58.00  95.00   0.50    0.50    --   93.40 -82.00 120.00   74
 49  \w     81.00 176.00   0.50    0.50    --   93.40  59.00  30.00  190
 50  \w     70.00  95.00   0.50    0.50    --   93.40 -82.00  90.00   50
 51  \w     68.00  97.00   0.50    0.50    --   93.40  33.00  60.00   58
;
_diffrn_measurement_device 'four-circle diffractometer'
_diffrn_measurement_device_type 'XtaLAB Pro II AFC12 (RINC): Kappa single'
_diffrn_measurement_method '\w scans'
_diffrn_orient_matrix_type 'CrysAlisPro convention (1999,Acta A55,543-557)'
_diffrn_orient_matrix_UB_11 -0.0775598000
_diffrn_orient_matrix_UB_12 0.1280720000
_diffrn_orient_matrix_UB_13 -0.0390122000
_diffrn_orient_matrix_UB_21 -0.0113608000
_diffrn_orient_matrix_UB_22 -0.0789481000
_diffrn_orient_matrix_UB_23 -0.0661099000
_diffrn_orient_matrix_UB_31 -0.1362644000
_diffrn_orient_matrix_UB_32 0.0008762000
_diffrn_orient_matrix_UB_33 0.0471558000
_diffrn_radiation_monochromator mirror
_diffrn_radiation_probe x-ray
_diffrn_radiation_type CuK\a
_diffrn_radiation_wavelength 1.54184
_diffrn_reflns_av_R_equivalents 0.0589
_diffrn_reflns_av_unetI/netI 0.0487
_diffrn_reflns_Laue_measured_fraction_full 0.959
_diffrn_reflns_Laue_measured_fraction_max 0.957
_diffrn_reflns_limit_h_max 12
_diffrn_reflns_limit_h_min -13
_diffrn_reflns_limit_k_max 13
_diffrn_reflns_limit_k_min -13
_diffrn_reflns_limit_l_max 20
_diffrn_reflns_limit_l_min -16
_diffrn_reflns_number 19436
_diffrn_reflns_point_group_measured_fraction_full 0.959
_diffrn_reflns_point_group_measured_fraction_max 0.957
_diffrn_reflns_theta_full 67.684
_diffrn_reflns_theta_max 67.812
_diffrn_reflns_theta_min 2.584
_diffrn_source 'micro-focus sealed X-ray tube'
_diffrn_source_type 'Rigaku (Cu) X-ray Source'
_exptl_absorpt_coefficient_mu 2.309
_exptl_absorpt_correction_T_max 1.00000
_exptl_absorpt_correction_T_min 0.02222
_exptl_absorpt_correction_type multi-scan
_exptl_absorpt_process_details
;
CrysAlisPro 1.171.41.43a (Rigaku Oxford Diffraction, 2019)
Empirical absorption correction using spherical harmonics,
 implemented in SCALE3 ABSPACK scaling algorithm.
;
_exptl_crystal_density_diffrn 1.227
_exptl_crystal_description block
_exptl_crystal_F_000 728
_refine_diff_density_max 0.730
_refine_diff_density_min -0.592
_refine_diff_density_rms 0.106
_refine_ls_extinction_coef 0.0021(5)
_refine_ls_extinction_expression Fc^*^=kFc[1+0.001xFc^2^\l^3^/sin(2\q)]^-1/4^
_refine_ls_extinction_method 'SHELXL-2018/3 (Sheldrick 2018)'
_refine_ls_goodness_of_fit_ref 1.048
_refine_ls_hydrogen_treatment constr
_refine_ls_matrix_type full
_refine_ls_number_parameters 437
_refine_ls_number_reflns 6575
_refine_ls_number_restraints 0
_refine_ls_restrained_S_all 1.048
_refine_ls_R_factor_all 0.0851
_refine_ls_R_factor_gt 0.0796
_refine_ls_shift/su_max 0.000
_refine_ls_shift/su_mean 0.000
_refine_ls_structure_factor_coef Fsqd
_refine_ls_weighting_details 'w=1/[\s^2^(Fo^2^)+(0.1469P)^2^+1.8080P] where P=(Fo^2^+2Fc^2^)/3'
_refine_ls_weighting_scheme calc
_refine_ls_wR_factor_gt 0.2302
_refine_ls_wR_factor_ref 0.2366
_reflns_Friedel_coverage 0.000
_reflns_number_gt 5610
_reflns_number_total 6575
_reflns_threshold_expression 'I > 2\s(I)'
_cod_data_source_file d1ob01702k2.cif
_cod_data_source_block exp_245_sq
_cod_depositor_comments 'Adding full bibliography for 7158307--7158313.cif.'
_cod_database_code 7158311
_shelx_shelxl_version_number 2018/3
_shelx_space_group_comment
;
The symmetry employed for this shelxl refinement is uniquely defined
by the following loop, which should always be used as a source of
symmetry information in preference to the above space-group names.
They are only intended as comments.
;
_diffrn_oxdiff_digest_frames
;
01e2cdd4077f9c789bfbe730f54c84c90000029eca3
;
_reflns_odcompleteness_completeness 97.06
_reflns_odcompleteness_iscentric 1
_reflns_odcompleteness_theta 66.49
_olex2_refinement_description
;
1. Fixed Uiso
 At 1.2 times of:
  All C(H) groups, All C(H,H) groups
 At 1.5 times of:
  All C(H,H,H) groups
2.a Ternary CH refined with riding coordinates:
 C7(H7)
2.b Secondary CH2 refined with riding coordinates:
 C39(H39A,H39B)
2.c Aromatic/amide H refined with riding coordinates:
 C16(H16), C19(H19), C4(H4), C17(H17), C27(H27), C31(H31), C14(H14), C11(H11),
 C47(H47), C30(H30), C28(H28), C29(H29), C46(H46), C43(H43), C13(H13), C12(H12),
  C44(H44)
2.d Idealised Me refined as rotating group:
 C25(H25A,H25B,H25C), C40(H40A,H40B,H40C), C48(H48A,H48B,H48C)
;
_platon_squeeze_void_probe_radius 1.20
_olex2_submission_special_instructions 'No special instructions were received'
_oxdiff_exptl_absorpt_empirical_details
;
Empirical correction (ABSPACK) includes:
- Absorption correction using spherical harmonics
- Frame scaling
;
_oxdiff_exptl_absorpt_empirical_full_max 10.801
_oxdiff_exptl_absorpt_empirical_full_min 0.386

loop_
_space_group_symop_operation_xyz
'x, y, z'
'-x, -y, -z'

loop_
_atom_site_label
_atom_site_type_symbol
_atom_site_fract_x
_atom_site_fract_y
_atom_site_fract_z
_atom_site_U_iso_or_equiv
_atom_site_adp_type
_atom_site_occupancy
_atom_site_site_symmetry_order
_atom_site_calc_flag
_atom_site_refinement_flags_posn
_atom_site_refinement_flags_adp
_atom_site_refinement_flags_occupancy
_atom_site_disorder_assembly
_atom_site_disorder_group
S9 S 0.08755(10) 0.24691(8) 0.34546(5) 0.0445(2) Uani 1 1 d . . . . .
S32 S 0.49143(14) 0.25923(10) 0.45209(6) 0.0593(3) Uani 1 1 d . . . . .
Cl23 Cl 0.84910(11) 0.15148(12) 0.04915(7) 0.0675(3) Uani 1 1 d . . . . .
O38 O 0.3696(3) 0.6783(2) 0.30316(14) 0.0459(6) Uani 1 1 d . . . . .
O24 O 0.1115(3) 0.5324(2) 0.22044(15) 0.0469(6) Uani 1 1 d . . . . .
O41 O 0.3822(4) 0.6263(3) 0.17982(16) 0.0642(9) Uani 1 1 d . . . . .
O35 O 0.1199(3) 0.1122(2) 0.32861(19) 0.0586(8) Uani 1 1 d . . . . .
O36 O -0.0184(3) 0.3432(3) 0.31169(19) 0.0608(7) Uani 1 1 d . . . . .
N22 N 0.2619(3) 0.4630(3) 0.10403(16) 0.0396(6) Uani 1 1 d . . . . .
O34 O 0.4340(4) 0.1816(3) 0.50265(19) 0.0761(10) Uani 1 1 d . . . . .
N3 N 0.3717(4) 0.3443(3) 0.39888(18) 0.0464(7) Uani 1 1 d . . . . .
O33 O 0.5319(5) 0.3511(4) 0.4822(2) 0.0871(13) Uani 1 1 d . . . . .
C8 C 0.2396(4) 0.2782(3) 0.32800(19) 0.0381(7) Uani 1 1 d . . . . .
C7 C 0.3407(4) 0.2589(3) 0.25225(18) 0.0349(7) Uani 1 1 d . . . . .
H7 H 0.429945 0.207062 0.265748 0.042 Uiso 1 1 calc R . . . .
C20 C 0.4631(4) 0.3515(3) 0.14571(19) 0.0358(7) Uani 1 1 d . . . . .
C6 C 0.3518(3) 0.3898(3) 0.21836(18) 0.0344(7) Uani 1 1 d . . . . .
C37 C 0.3775(4) 0.5982(3) 0.2468(2) 0.0383(7) Uani 1 1 d . . . . .
C15 C 0.4018(4) 0.3915(3) 0.08064(19) 0.0378(7) Uani 1 1 d . . . . .
C5 C 0.3759(4) 0.4704(3) 0.27782(19) 0.0350(7) Uani 1 1 d . . . . .
C21 C 0.2252(4) 0.4723(3) 0.18340(19) 0.0362(7) Uani 1 1 d . . . . .
C2 C 0.2604(4) 0.3093(3) 0.3954(2) 0.0414(8) Uani 1 1 d . . . . .
C26 C 0.3252(4) 0.1782(3) 0.1895(2) 0.0414(8) Uani 1 1 d . . . . .
C16 C 0.4768(4) 0.3596(4) 0.0056(2) 0.0442(8) Uani 1 1 d . . . . .
H16 H 0.435321 0.386301 -0.037784 0.053 Uiso 1 1 calc R . . . .
C19 C 0.5999(4) 0.2786(3) 0.1379(2) 0.0406(8) Uani 1 1 d . . . . .
H19 H 0.641502 0.251255 0.181171 0.049 Uiso 1 1 calc R . . . .
C4 C 0.3937(4) 0.4440(3) 0.3514(2) 0.0408(8) Uani 1 1 d . . . . .
H4 H 0.424457 0.497863 0.374248 0.049 Uiso 1 1 calc R . . . .
C17 C 0.6153(4) 0.2869(4) -0.0028(2) 0.0476(9) Uani 1 1 d . . . . .
H17 H 0.668764 0.264975 -0.052511 0.057 Uiso 1 1 calc R . . . .
C1 C 0.1557(5) 0.3169(4) 0.4648(2) 0.0500(10) Uani 1 1 d . . . . .
C18 C 0.6741(4) 0.2471(4) 0.0619(2) 0.0454(9) Uani 1 1 d . . . . .
C10 C 0.0566(5) 0.2790(4) 0.4467(2) 0.0528(10) Uani 1 1 d . . . . .
C39 C 0.3696(5) 0.8060(3) 0.2784(2) 0.0498(9) Uani 1 1 d . . . . .
H39A H 0.285480 0.858686 0.260711 0.060 Uiso 1 1 calc R . . . .
H39B H 0.445710 0.796400 0.236038 0.060 Uiso 1 1 calc R . . . .
C27 C 0.2078(5) 0.2162(4) 0.1591(2) 0.0505(9) Uani 1 1 d . . . . .
H27 H 0.133336 0.291475 0.178392 0.061 Uiso 1 1 calc R . . . .
C31 C 0.4338(5) 0.0648(4) 0.1608(2) 0.0526(10) Uani 1 1 d . . . . .
H31 H 0.513041 0.036805 0.181660 0.063 Uiso 1 1 calc R . . . .
C42 C 0.6271(5) 0.1587(4) 0.3834(3) 0.0568(11) Uani 1 1 d . . . . .
C25 C 0.1666(5) 0.5197(5) 0.0523(2) 0.0571(10) Uani 1 1 d . . . . .
H25A H 0.209358 0.551799 0.006967 0.086 Uiso 1 1 calc GR . . . .
H25B H 0.088390 0.590531 0.078859 0.086 Uiso 1 1 calc GR . . . .
H25C H 0.138372 0.454597 0.036628 0.086 Uiso 1 1 calc GR . . . .
C14 C 0.1389(6) 0.3614(4) 0.5403(2) 0.0670(13) Uani 1 1 d . . . . .
H14 H 0.200909 0.391386 0.553842 0.080 Uiso 1 1 calc R . . . .
C11 C -0.0540(6) 0.2776(5) 0.5005(3) 0.0751(15) Uani 1 1 d . . . . .
H11 H -0.118487 0.251473 0.486577 0.090 Uiso 1 1 calc R . . . .
C47 C 0.7245(6) 0.2019(5) 0.3408(3) 0.0714(15) Uani 1 1 d . . . . .
H47 H 0.717092 0.286658 0.348609 0.086 Uiso 1 1 calc R . . . .
C30 C 0.4256(7) -0.0078(4) 0.1012(3) 0.0740(15) Uani 1 1 d . . . . .
H30 H 0.499683 -0.083127 0.081608 0.089 Uiso 1 1 calc R . . . .
C28 C 0.1998(6) 0.1429(5) 0.0996(3) 0.0705(13) Uani 1 1 d . . . . .
H28 H 0.120408 0.169429 0.078992 0.085 Uiso 1 1 calc R . . . .
C40 C 0.3823(6) 0.8687(4) 0.3487(3) 0.0711(14) Uani 1 1 d . . . . .
H40A H 0.378349 0.955123 0.336205 0.107 Uiso 1 1 calc GR . . . .
H40B H 0.467888 0.817532 0.364087 0.107 Uiso 1 1 calc GR . . . .
H40C H 0.308896 0.873408 0.390972 0.107 Uiso 1 1 calc GR . . . .
C29 C 0.3091(7) 0.0316(5) 0.0714(3) 0.0793(16) Uani 1 1 d . . . . .
H29 H 0.303651 -0.017391 0.031715 0.095 Uiso 1 1 calc R . . . .
C46 C 0.8313(6) 0.1205(6) 0.2874(4) 0.0784(15) Uani 1 1 d . . . . .
H46 H 0.893681 0.151819 0.258343 0.094 Uiso 1 1 calc R . . . .
C43 C 0.6418(6) 0.0297(5) 0.3723(3) 0.0720(14) Uani 1 1 d . . . . .
H43 H 0.579540 -0.002077 0.401015 0.086 Uiso 1 1 calc R . . . .
C13 C 0.0287(7) 0.3603(5) 0.5948(3) 0.0806(18) Uani 1 1 d . . . . .
H13 H 0.017264 0.389689 0.645561 0.097 Uiso 1 1 calc R . . . .
C12 C -0.0652(7) 0.3169(6) 0.5762(3) 0.089(2) Uani 1 1 d . . . . .
H12 H -0.136475 0.314059 0.614877 0.107 Uiso 1 1 calc R . . . .
C45 C 0.8477(6) -0.0078(5) 0.2760(4) 0.0834(16) Uani 1 1 d . . . . .
C44 C 0.7496(7) -0.0490(5) 0.3183(4) 0.0870(17) Uani 1 1 d . . . . .
H44 H 0.757010 -0.133471 0.309711 0.104 Uiso 1 1 calc R . . . .
C48 C 0.9670(8) -0.0964(8) 0.2188(6) 0.124(3) Uani 1 1 d . . . . .
H48A H 1.030730 -0.055438 0.202171 0.186 Uiso 1 1 calc GR . . . .
H48B H 0.935570 -0.113076 0.174330 0.186 Uiso 1 1 calc GR . . . .
H48C H 1.010894 -0.177364 0.243466 0.186 Uiso 1 1 calc GR . . . .

loop_
_atom_site_aniso_label
_atom_site_aniso_U_11
_atom_site_aniso_U_22
_atom_site_aniso_U_33
_atom_site_aniso_U_23
_atom_site_aniso_U_13
_atom_site_aniso_U_12
S9 0.0490(5) 0.0349(4) 0.0510(5) -0.0037(4) 0.0019(4) -0.0223(4)
S32 0.1013(9) 0.0492(6) 0.0528(6) 0.0173(4) -0.0399(6) -0.0465(6)
Cl23 0.0499(6) 0.0657(7) 0.0753(7) -0.0173(5) 0.0056(5) -0.0153(5)
O38 0.0731(18) 0.0303(12) 0.0422(13) -0.0013(10) -0.0101(12) -0.0286(12)
O24 0.0491(15) 0.0412(13) 0.0466(14) -0.0078(11) -0.0021(12) -0.0154(12)
O41 0.122(3) 0.0485(16) 0.0402(15) 0.0069(12) -0.0193(16) -0.0519(17)
O35 0.0670(18) 0.0303(13) 0.085(2) -0.0112(13) -0.0040(16) -0.0283(12)
O36 0.0547(17) 0.0554(17) 0.0698(19) 0.0018(14) -0.0070(15) -0.0210(14)
N22 0.0476(17) 0.0364(14) 0.0365(15) -0.0026(12) -0.0076(13) -0.0179(13)
O34 0.127(3) 0.065(2) 0.0561(18) 0.0298(15) -0.0359(19) -0.054(2)
N3 0.070(2) 0.0424(16) 0.0404(16) 0.0068(13) -0.0178(15) -0.0339(15)
O33 0.154(4) 0.067(2) 0.083(2) 0.0121(18) -0.071(3) -0.067(2)
C8 0.052(2) 0.0278(15) 0.0370(17) -0.0030(13) -0.0021(15) -0.0205(14)
C7 0.0453(19) 0.0270(15) 0.0344(16) -0.0045(12) -0.0044(14) -0.0170(13)
C20 0.049(2) 0.0311(16) 0.0325(16) -0.0040(13) -0.0029(14) -0.0226(14)
C6 0.0435(19) 0.0306(16) 0.0308(15) -0.0053(12) -0.0032(14) -0.0171(14)
C37 0.051(2) 0.0323(16) 0.0358(18) -0.0014(13) -0.0071(15) -0.0205(15)
C15 0.051(2) 0.0321(16) 0.0354(17) -0.0048(13) -0.0031(15) -0.0232(15)
C5 0.0467(19) 0.0284(15) 0.0346(16) -0.0025(13) -0.0048(14) -0.0206(14)
C21 0.0446(19) 0.0306(15) 0.0368(16) -0.0056(13) -0.0038(15) -0.0192(14)
C2 0.064(2) 0.0296(16) 0.0343(17) 0.0010(13) -0.0049(16) -0.0236(16)
C26 0.062(2) 0.0317(16) 0.0353(17) -0.0093(14) 0.0013(16) -0.0266(16)
C16 0.064(2) 0.0394(18) 0.0332(17) -0.0071(14) -0.0028(16) -0.0258(17)
C19 0.048(2) 0.0378(17) 0.0405(18) -0.0037(14) -0.0052(15) -0.0229(15)
C4 0.060(2) 0.0309(16) 0.0405(18) 0.0017(14) -0.0130(16) -0.0262(16)
C17 0.060(2) 0.0424(19) 0.0399(19) -0.0127(15) 0.0069(17) -0.0247(18)
C1 0.073(3) 0.0335(18) 0.0371(19) 0.0001(14) 0.0038(18) -0.0199(18)
C18 0.047(2) 0.0365(18) 0.052(2) -0.0103(15) 0.0051(17) -0.0206(15)
C10 0.063(3) 0.0375(19) 0.048(2) -0.0027(16) 0.0151(19) -0.0206(18)
C39 0.074(3) 0.0266(17) 0.059(2) 0.0063(16) -0.022(2) -0.0263(17)
C27 0.067(3) 0.043(2) 0.051(2) -0.0101(17) -0.0096(19) -0.0306(19)
C31 0.071(3) 0.0351(18) 0.048(2) -0.0086(16) 0.0021(19) -0.0215(18)
C42 0.075(3) 0.045(2) 0.074(3) 0.018(2) -0.039(2) -0.038(2)
C25 0.065(3) 0.061(3) 0.048(2) 0.0023(19) -0.018(2) -0.023(2)
C14 0.111(4) 0.043(2) 0.038(2) -0.0029(17) 0.000(2) -0.026(2)
C11 0.076(3) 0.055(3) 0.077(3) 0.002(2) 0.020(3) -0.023(2)
C47 0.092(4) 0.058(3) 0.098(4) 0.027(3) -0.048(3) -0.055(3)
C30 0.113(4) 0.039(2) 0.060(3) -0.024(2) 0.005(3) -0.026(2)
C28 0.102(4) 0.068(3) 0.065(3) -0.013(2) -0.019(3) -0.054(3)
C40 0.105(4) 0.038(2) 0.082(3) -0.005(2) -0.037(3) -0.030(2)
C29 0.129(5) 0.060(3) 0.061(3) -0.023(2) -0.016(3) -0.048(3)
C46 0.066(3) 0.077(3) 0.111(4) 0.020(3) -0.030(3) -0.044(3)
C43 0.092(4) 0.044(2) 0.099(4) 0.015(2) -0.025(3) -0.046(3)
C13 0.117(5) 0.051(3) 0.043(2) -0.003(2) 0.018(3) -0.015(3)
C12 0.096(4) 0.070(3) 0.065(3) 0.003(3) 0.037(3) -0.018(3)
C45 0.072(3) 0.060(3) 0.121(5) 0.015(3) -0.032(3) -0.024(3)
C44 0.098(4) 0.046(3) 0.123(5) 0.006(3) -0.021(4) -0.034(3)
C48 0.082(5) 0.091(5) 0.171(8) 0.001(5) -0.001(5) -0.015(4)

loop_
_atom_type_symbol
_atom_type_description
_atom_type_scat_dispersion_real
_atom_type_scat_dispersion_imag
_atom_type_scat_source
C C 0.0181 0.0091 'International Tables Vol C Tables 4.2.6.8 and 6.1.1.4'
H H 0.0000 0.0000 'International Tables Vol C Tables 4.2.6.8 and 6.1.1.4'
Cl Cl 0.3639 0.7018 'International Tables Vol C Tables 4.2.6.8 and 6.1.1.4'
N N 0.0311 0.0180 'International Tables Vol C Tables 4.2.6.8 and 6.1.1.4'
O O 0.0492 0.0322 'International Tables Vol C Tables 4.2.6.8 and 6.1.1.4'
S S 0.3331 0.5567 'International Tables Vol C Tables 4.2.6.8 and 6.1.1.4'

loop_
_geom_angle_atom_site_label_1
_geom_angle_atom_site_label_2
_geom_angle_atom_site_label_3
_geom_angle
_geom_angle_site_symmetry_1
_geom_angle_site_symmetry_3
_geom_angle_publ_flag
O35 S9 C8 109.80(17) . . ?
O35 S9 C10 112.00(19) . . ?
O36 S9 O35 117.9(2) . . ?
O36 S9 C8 112.14(17) . . ?
O36 S9 C10 109.3(2) . . ?
C10 S9 C8 93.06(19) . . ?
O34 S32 N3 105.3(2) . . ?
O34 S32 C42 109.5(2) . . ?
N3 S32 C42 104.05(18) . . ?
O33 S32 O34 121.3(2) . . ?
O33 S32 N3 106.56(19) . . ?
O33 S32 C42 108.6(3) . . ?
C37 O38 C39 116.3(3) . . ?
C15 N22 C25 125.4(3) . . ?
C21 N22 C15 111.3(3) . . ?
C21 N22 C25 123.3(3) . . ?
C2 N3 S32 121.7(2) . . ?
C4 N3 S32 117.3(3) . . ?
C4 N3 C2 120.7(3) . . ?
C7 C8 S9 127.4(2) . . ?
C2 C8 S9 109.0(3) . . ?
C2 C8 C7 123.3(3) . . ?
C8 C7 H7 105.2 . . ?
C8 C7 C6 113.5(3) . . ?
C8 C7 C26 115.1(3) . . ?
C6 C7 H7 105.2 . . ?
C26 C7 H7 105.2 . . ?
C26 C7 C6 111.6(3) . . ?
C15 C20 C6 108.2(3) . . ?
C19 C20 C6 130.3(3) . . ?
C19 C20 C15 121.1(3) . . ?
C20 C6 C7 106.4(2) . . ?
C20 C6 C5 113.2(3) . . ?
C20 C6 C21 101.6(3) . . ?
C5 C6 C7 113.6(3) . . ?
C5 C6 C21 110.8(3) . . ?
C21 C6 C7 110.6(3) . . ?
O38 C37 C5 112.4(3) . . ?
O41 C37 O38 123.7(3) . . ?
O41 C37 C5 123.9(3) . . ?
C20 C15 N22 110.1(3) . . ?
C16 C15 N22 128.5(3) . . ?
C16 C15 C20 121.3(3) . . ?
C37 C5 C6 113.2(3) . . ?
C4 C5 C6 129.9(3) . . ?
C4 C5 C37 116.9(3) . . ?
O24 C21 N22 126.0(3) . . ?
O24 C21 C6 125.8(3) . . ?
N22 C21 C6 108.2(3) . . ?
N3 C2 C1 121.8(3) . . ?
C8 C2 N3 121.4(3) . . ?
C8 C2 C1 116.6(4) . . ?
C27 C26 C7 122.2(3) . . ?
C27 C26 C31 118.8(3) . . ?
C31 C26 C7 119.0(4) . . ?
C15 C16 H16 121.1 . . ?
C17 C16 C15 117.9(4) . . ?
C17 C16 H16 121.1 . . ?
C20 C19 H19 121.6 . . ?
C20 C19 C18 116.9(3) . . ?
C18 C19 H19 121.6 . . ?
N3 C4 H4 116.0 . . ?
C5 C4 N3 128.0(3) . . ?
C5 C4 H4 116.0 . . ?
C16 C17 H17 119.9 . . ?
C18 C17 C16 120.2(3) . . ?
C18 C17 H17 119.9 . . ?
C10 C1 C2 111.1(3) . . ?
C14 C1 C2 130.5(4) . . ?
C14 C1 C10 118.3(4) . . ?
C19 C18 Cl23 118.4(3) . . ?
C17 C18 Cl23 119.0(3) . . ?
C17 C18 C19 122.6(4) . . ?
C1 C10 S9 110.1(3) . . ?
C11 C10 S9 126.3(4) . . ?
C11 C10 C1 123.4(4) . . ?
O38 C39 H39A 110.5 . . ?
O38 C39 H39B 110.5 . . ?
O38 C39 C40 106.2(3) . . ?
H39A C39 H39B 108.7 . . ?
C40 C39 H39A 110.5 . . ?
C40 C39 H39B 110.5 . . ?
C26 C27 H27 119.8 . . ?
C26 C27 C28 120.5(4) . . ?
C28 C27 H27 119.8 . . ?
C26 C31 H31 119.7 . . ?
C26 C31 C30 120.5(5) . . ?
C30 C31 H31 119.7 . . ?
C47 C42 S32 121.7(4) . . ?
C47 C42 C43 118.9(5) . . ?
C43 C42 S32 119.4(4) . . ?
N22 C25 H25A 109.5 . . ?
N22 C25 H25B 109.5 . . ?
N22 C25 H25C 109.5 . . ?
H25A C25 H25B 109.5 . . ?
H25A C25 H25C 109.5 . . ?
H25B C25 H25C 109.5 . . ?
C1 C14 H14 120.6 . . ?
C13 C14 C1 118.8(6) . . ?
C13 C14 H14 120.6 . . ?
C10 C11 H11 121.4 . . ?
C10 C11 C12 117.1(6) . . ?
C12 C11 H11 121.4 . . ?
C42 C47 H47 119.7 . . ?
C46 C47 C42 120.6(5) . . ?
C46 C47 H47 119.7 . . ?
C31 C30 H30 120.0 . . ?
C29 C30 C31 119.9(5) . . ?
C29 C30 H30 120.0 . . ?
C27 C28 H28 120.1 . . ?
C29 C28 C27 119.8(5) . . ?
C29 C28 H28 120.1 . . ?
C39 C40 H40A 109.5 . . ?
C39 C40 H40B 109.5 . . ?
C39 C40 H40C 109.5 . . ?
H40A C40 H40B 109.5 . . ?
H40A C40 H40C 109.5 . . ?
H40B C40 H40C 109.5 . . ?
C30 C29 C28 120.4(4) . . ?
C30 C29 H29 119.8 . . ?
C28 C29 H29 119.8 . . ?
C47 C46 H46 119.4 . . ?
C47 C46 C45 121.2(5) . . ?
C45 C46 H46 119.4 . . ?
C42 C43 H43 120.5 . . ?
C44 C43 C42 118.9(5) . . ?
C44 C43 H43 120.5 . . ?
C14 C13 H13 119.1 . . ?
C14 C13 C12 121.9(5) . . ?
C12 C13 H13 119.1 . . ?
C11 C12 H12 119.8 . . ?
C13 C12 C11 120.4(5) . . ?
C13 C12 H12 119.8 . . ?
C46 C45 C48 120.4(6) . . ?
C44 C45 C46 117.5(6) . . ?
C44 C45 C48 122.0(6) . . ?
C43 C44 C45 122.8(5) . . ?
C43 C44 H44 118.6 . . ?
C45 C44 H44 118.6 . . ?
C45 C48 H48A 109.5 . . ?
C45 C48 H48B 109.5 . . ?
C45 C48 H48C 109.5 . . ?
H48A C48 H48B 109.5 . . ?
H48A C48 H48C 109.5 . . ?
H48B C48 H48C 109.5 . . ?

loop_
_geom_bond_atom_site_label_1
_geom_bond_atom_site_label_2
_geom_bond_distance
_geom_bond_site_symmetry_2
_geom_bond_publ_flag
S9 O35 1.434(3) . ?
S9 O36 1.429(3) . ?
S9 C8 1.780(4) . ?
S9 C10 1.762(4) . ?
S32 O34 1.423(3) . ?
S32 N3 1.688(3) . ?
S32 O33 1.419(3) . ?
S32 C42 1.742(5) . ?
Cl23 C18 1.751(4) . ?
O38 C37 1.333(4) . ?
O38 C39 1.460(4) . ?
O24 C21 1.217(4) . ?
O41 C37 1.188(4) . ?
N22 C15 1.398(5) . ?
N22 C21 1.362(4) . ?
N22 C25 1.437(5) . ?
N3 C2 1.417(5) . ?
N3 C4 1.413(4) . ?
C8 C7 1.509(5) . ?
C8 C2 1.329(5) . ?
C7 H7 0.9800 . ?
C7 C6 1.579(4) . ?
C7 C26 1.529(4) . ?
C20 C6 1.519(5) . ?
C20 C15 1.389(5) . ?
C20 C19 1.367(5) . ?
C6 C5 1.531(4) . ?
C6 C21 1.540(5) . ?
C37 C5 1.496(4) . ?
C15 C16 1.383(5) . ?
C5 C4 1.333(5) . ?
C2 C1 1.470(5) . ?
C26 C27 1.376(6) . ?
C26 C31 1.383(5) . ?
C16 H16 0.9300 . ?
C16 C17 1.382(6) . ?
C19 H19 0.9300 . ?
C19 C18 1.395(5) . ?
C4 H4 0.9300 . ?
C17 H17 0.9300 . ?
C17 C18 1.369(6) . ?
C1 C10 1.391(6) . ?
C1 C14 1.386(6) . ?
C10 C11 1.375(6) . ?
C39 H39A 0.9700 . ?
C39 H39B 0.9700 . ?
C39 C40 1.500(6) . ?
C27 H27 0.9300 . ?
C27 C28 1.393(6) . ?
C31 H31 0.9300 . ?
C31 C30 1.390(6) . ?
C42 C47 1.395(7) . ?
C42 C43 1.401(6) . ?
C25 H25A 0.9600 . ?
C25 H25B 0.9600 . ?
C25 H25C 0.9600 . ?
C14 H14 0.9300 . ?
C14 C13 1.378(8) . ?
C11 H11 0.9300 . ?
C11 C12 1.383(9) . ?
C47 H47 0.9300 . ?
C47 C46 1.374(9) . ?
C30 H30 0.9300 . ?
C30 C29 1.361(9) . ?
C28 H28 0.9300 . ?
C28 C29 1.370(8) . ?
C40 H40A 0.9600 . ?
C40 H40B 0.9600 . ?
C40 H40C 0.9600 . ?
C29 H29 0.9300 . ?
C46 H46 0.9300 . ?
C46 C45 1.389(8) . ?
C43 H43 0.9300 . ?
C43 C44 1.374(8) . ?
C13 H13 0.9300 . ?
C13 C12 1.380(10) . ?
C12 H12 0.9300 . ?
C45 C44 1.385(9) . ?
C45 C48 1.501(10) . ?
C44 H44 0.9300 . ?
C48 H48A 0.9600 . ?
C48 H48B 0.9600 . ?
C48 H48C 0.9600 . ?

loop_
_geom_torsion_atom_site_label_1
_geom_torsion_atom_site_label_2
_geom_torsion_atom_site_label_3
_geom_torsion_atom_site_label_4
_geom_torsion
_geom_torsion_site_symmetry_1
_geom_torsion_site_symmetry_2
_geom_torsion_site_symmetry_3
_geom_torsion_site_symmetry_4
_geom_torsion_publ_flag
S9 C8 C7 C6 116.8(3) . . . . ?
S9 C8 C7 C26 -13.4(4) . . . . ?
S9 C8 C2 N3 -177.5(3) . . . . ?
S9 C8 C2 C1 -2.8(4) . . . . ?
S9 C10 C11 C12 -174.4(4) . . . . ?
S32 N3 C2 C8 -120.5(3) . . . . ?
S32 N3 C2 C1 65.1(4) . . . . ?
S32 N3 C4 C5 136.1(4) . . . . ?
S32 C42 C47 C46 179.5(4) . . . . ?
S32 C42 C43 C44 -179.6(4) . . . . ?
O38 C37 C5 C6 166.7(3) . . . . ?
O38 C37 C5 C4 -12.7(5) . . . . ?
O41 C37 C5 C6 -11.6(5) . . . . ?
O41 C37 C5 C4 169.0(4) . . . . ?
O35 S9 C8 C7 58.9(3) . . . . ?
O35 S9 C8 C2 -114.4(3) . . . . ?
O35 S9 C10 C1 115.1(3) . . . . ?
O35 S9 C10 C11 -69.6(4) . . . . ?
O36 S9 C8 C7 -74.2(3) . . . . ?
O36 S9 C8 C2 112.5(3) . . . . ?
O36 S9 C10 C1 -112.4(3) . . . . ?
O36 S9 C10 C11 62.8(4) . . . . ?
N22 C15 C16 C17 -179.8(3) . . . . ?
O34 S32 N3 C2 -15.2(4) . . . . ?
O34 S32 N3 C4 171.0(3) . . . . ?
O34 S32 C42 C47 -162.3(4) . . . . ?
O34 S32 C42 C43 15.6(4) . . . . ?
N3 S32 C42 C47 85.5(4) . . . . ?
N3 S32 C42 C43 -96.6(4) . . . . ?
N3 C2 C1 C10 179.4(3) . . . . ?
N3 C2 C1 C14 3.5(6) . . . . ?
O33 S32 N3 C2 -145.3(3) . . . . ?
O33 S32 N3 C4 41.0(4) . . . . ?
O33 S32 C42 C47 -27.7(4) . . . . ?
O33 S32 C42 C43 150.2(4) . . . . ?
C8 S9 C10 C1 2.3(3) . . . . ?
C8 S9 C10 C11 177.6(4) . . . . ?
C8 C7 C6 C20 176.6(3) . . . . ?
C8 C7 C6 C5 51.4(4) . . . . ?
C8 C7 C6 C21 -73.9(3) . . . . ?
C8 C7 C26 C27 60.8(5) . . . . ?
C8 C7 C26 C31 -120.9(4) . . . . ?
C8 C2 C1 C10 4.7(5) . . . . ?
C8 C2 C1 C14 -171.2(4) . . . . ?
C7 C8 C2 N3 8.8(5) . . . . ?
C7 C8 C2 C1 -176.4(3) . . . . ?
C7 C6 C5 C37 -176.4(3) . . . . ?
C7 C6 C5 C4 2.9(5) . . . . ?
C7 C6 C21 O24 72.8(4) . . . . ?
C7 C6 C21 N22 -105.4(3) . . . . ?
C7 C26 C27 C28 177.3(4) . . . . ?
C7 C26 C31 C30 -177.0(4) . . . . ?
C20 C6 C5 C37 62.1(4) . . . . ?
C20 C6 C5 C4 -118.5(4) . . . . ?
C20 C6 C21 O24 -174.5(3) . . . . ?
C20 C6 C21 N22 7.3(3) . . . . ?
C20 C15 C16 C17 -0.3(5) . . . . ?
C20 C19 C18 Cl23 -178.9(3) . . . . ?
C20 C19 C18 C17 0.4(5) . . . . ?
C6 C7 C26 C27 -70.4(4) . . . . ?
C6 C7 C26 C31 108.0(4) . . . . ?
C6 C20 C15 N22 5.4(4) . . . . ?
C6 C20 C15 C16 -174.2(3) . . . . ?
C6 C20 C19 C18 172.6(3) . . . . ?
C6 C5 C4 N3 -12.1(7) . . . . ?
C37 O38 C39 C40 -171.3(4) . . . . ?
C37 C5 C4 N3 167.2(4) . . . . ?
C15 N22 C21 O24 177.2(3) . . . . ?
C15 N22 C21 C6 -4.6(4) . . . . ?
C15 C20 C6 C7 108.3(3) . . . . ?
C15 C20 C6 C5 -126.4(3) . . . . ?
C15 C20 C6 C21 -7.5(3) . . . . ?
C15 C20 C19 C18 0.2(5) . . . . ?
C15 C16 C17 C18 0.9(5) . . . . ?
C5 C6 C21 O24 -54.0(4) . . . . ?
C5 C6 C21 N22 127.8(3) . . . . ?
C21 N22 C15 C20 -0.5(4) . . . . ?
C21 N22 C15 C16 179.1(3) . . . . ?
C21 C6 C5 C37 -51.2(4) . . . . ?
C21 C6 C5 C4 128.1(4) . . . . ?
C2 N3 C4 C5 -37.7(6) . . . . ?
C2 C8 C7 C6 -70.8(4) . . . . ?
C2 C8 C7 C26 159.0(3) . . . . ?
C2 C1 C10 S9 -4.1(4) . . . . ?
C2 C1 C10 C11 -179.5(4) . . . . ?
C2 C1 C14 C13 178.6(4) . . . . ?
C26 C7 C6 C20 -51.5(4) . . . . ?
C26 C7 C6 C5 -176.6(3) . . . . ?
C26 C7 C6 C21 58.1(4) . . . . ?
C26 C27 C28 C29 0.4(7) . . . . ?
C26 C31 C30 C29 -1.1(7) . . . . ?
C16 C17 C18 Cl23 178.3(3) . . . . ?
C16 C17 C18 C19 -1.0(6) . . . . ?
C19 C20 C6 C7 -64.9(4) . . . . ?
C19 C20 C6 C5 60.5(4) . . . . ?
C19 C20 C6 C21 179.4(3) . . . . ?
C19 C20 C15 N22 179.3(3) . . . . ?
C19 C20 C15 C16 -0.3(5) . . . . ?
C4 N3 C2 C8 53.0(5) . . . . ?
C4 N3 C2 C1 -121.4(4) . . . . ?
C1 C10 C11 C12 0.2(7) . . . . ?
C1 C14 C13 C12 -0.3(7) . . . . ?
C10 S9 C8 C7 173.6(3) . . . . ?
C10 S9 C8 C2 0.3(3) . . . . ?
C10 C1 C14 C13 3.0(6) . . . . ?
C10 C11 C12 C13 2.6(8) . . . . ?
C39 O38 C37 O41 -1.3(6) . . . . ?
C39 O38 C37 C5 -179.6(3) . . . . ?
C27 C26 C31 C30 1.5(6) . . . . ?
C27 C28 C29 C30 -0.1(8) . . . . ?
C31 C26 C27 C28 -1.1(6) . . . . ?
C31 C30 C29 C28 0.4(8) . . . . ?
C42 S32 N3 C2 100.0(3) . . . . ?
C42 S32 N3 C4 -73.7(3) . . . . ?
C42 C47 C46 C45 -2.0(8) . . . . ?
C42 C43 C44 C45 2.3(9) . . . . ?
C25 N22 C15 C20 179.9(3) . . . . ?
C25 N22 C15 C16 -0.6(6) . . . . ?
C25 N22 C21 O24 -3.1(5) . . . . ?
C25 N22 C21 C6 175.1(3) . . . . ?
C14 C1 C10 S9 172.3(3) . . . . ?
C14 C1 C10 C11 -3.1(6) . . . . ?
C14 C13 C12 C11 -2.6(8) . . . . ?
C47 C42 C43 C44 -1.7(7) . . . . ?
C47 C46 C45 C44 2.4(9) . . . . ?
C47 C46 C45 C48 -178.5(6) . . . . ?
C46 C45 C44 C43 -2.7(10) . . . . ?
C43 C42 C47 C46 1.6(7) . . . . ?
C48 C45 C44 C43 178.3(7) . . . . ?

loop_
_platon_squeeze_void_nr
_platon_squeeze_void_average_x
_platon_squeeze_void_average_y
_platon_squeeze_void_average_z
_platon_squeeze_void_volume
_platon_squeeze_void_count_electrons
_platon_squeeze_void_content
1 0.000 0.000 0.500 53 -4 ' '
2 0.233 0.385 0.817 147 53 ' '
3 0.767 0.615 0.183 147 53 ' '
